data_1544750
loop_
_publ_author_name
'Wagner, Bettina'
'Dehnhardt, Natalie'
'Schmid, Martin'
'Klein, Benedikt P.'
'Ruppenthal, Lukas'
'M\"uller, Philipp'
'Zugermeier, Malte'
'Gottfried, J. Michael'
'Lippert, Sina'
'Halbich, Marc-Uwe'
'Rahimi-Iman, Arash'
'Heine, Johanna'

_publ_section_title
;
 Color Change Effect in an Organic--Inorganic Hybrid Material Based on a
 Porphyrin Diacid
;
_journal_name_full 'The Journal of Physical Chemistry C'
_journal_paper_doi 10.1021/acs.jpcc.6b11188
_journal_year 2016
_chemical_formula_moiety 'Bi Cl5, Bi Cl6, Cl, C40 H32 N8'
_chemical_formula_sum 'C40 H32 Bi2 Cl12 N8'
_chemical_formula_weight 1468.09
_space_group_crystal_system monoclinic
_space_group_IT_number 14
_space_group_name_Hall '-P 2yn'
_space_group_name_H-M_alt 'P 1 21/n 1'
_symmetry_space_group_name_Hall '-P 2yn'
_symmetry_space_group_name_H-M 'P 1 21/n 1'
_atom_sites_solution_hydrogens geom
_audit_creation_date 2015-12-18
_audit_creation_method
;
Olex2 1.2
(compiled 2015.09.30 svn.r3233 for OlexSys, GUI svn.r5103)
;
_cell_angle_alpha 90
_cell_angle_beta 93.921(2)
_cell_angle_gamma 90
_cell_formula_units_Z 4
_cell_length_a 18.6824(10)
_cell_length_b 9.7571(5)
_cell_length_c 27.8985(10)
_cell_measurement_reflns_used 9988
_cell_measurement_temperature 100
_cell_measurement_theta_max 25.22
_cell_measurement_theta_min 2.36
_cell_volume 5073.6(4)
_computing_molecular_graphics 'Olex2 (Dolomanov et al., 2009)'
_computing_publication_material 'Olex2 (Dolomanov et al., 2009)'
_computing_structure_refinement 'XL (Sheldrick, 2008)'
_computing_structure_solution 'XT (Sheldrick, 2015)'
_diffrn_ambient_temperature 100
_diffrn_detector_area_resol_mean 10.4167
_diffrn_measured_fraction_theta_full 0.999
_diffrn_measured_fraction_theta_max 0.996
_diffrn_measurement_device_type 'Bruker D8 QUEST area detector'
_diffrn_measurement_method '\w and \f scans'
_diffrn_radiation_type MoK\a
_diffrn_radiation_wavelength 0.71073
_diffrn_reflns_av_R_equivalents 0.1052
_diffrn_reflns_av_unetI/netI 0.0406
_diffrn_reflns_Laue_measured_fraction_full 0.999
_diffrn_reflns_Laue_measured_fraction_max 0.996
_diffrn_reflns_limit_h_max 22
_diffrn_reflns_limit_h_min -22
_diffrn_reflns_limit_k_max 11
_diffrn_reflns_limit_k_min -11
_diffrn_reflns_limit_l_max 33
_diffrn_reflns_limit_l_min -33
_diffrn_reflns_number 109025
_diffrn_reflns_point_group_measured_fraction_full 0.999
_diffrn_reflns_point_group_measured_fraction_max 0.996
_diffrn_reflns_theta_full 25.242
_diffrn_reflns_theta_max 25.284
_diffrn_reflns_theta_min 2.185
_diffrn_source 'microfocus sealed X-ray tube'
_exptl_absorpt_coefficient_mu 7.598
_exptl_absorpt_correction_T_max 0.7452
_exptl_absorpt_correction_T_min 0.6149
_exptl_absorpt_correction_type multi-scan
_exptl_absorpt_process_details
;
SADABS-2014/5 (Bruker,2014/5) was used for absorption correction.
wR2(int) was 0.0777 before and 0.0679 after correction.
The Ratio of minimum to maximum transmission is 0.8251.
The \l/2 correction factor is 0.00150.
;
_exptl_crystal_colour blue
_exptl_crystal_colour_primary blue
_exptl_crystal_density_diffrn 1.922
_exptl_crystal_description block
_exptl_crystal_F_000 2792
_exptl_crystal_size_max 0.205
_exptl_crystal_size_mid 0.09
_exptl_crystal_size_min 0.086
_refine_diff_density_max 1.177
_refine_diff_density_min -1.172
_refine_diff_density_rms 0.177
_refine_ls_extinction_method none
_refine_ls_goodness_of_fit_ref 1.033
_refine_ls_hydrogen_treatment constr
_refine_ls_matrix_type full
_refine_ls_number_parameters 559
_refine_ls_number_reflns 9202
_refine_ls_number_restraints 132
_refine_ls_restrained_S_all 1.027
_refine_ls_R_factor_all 0.0525
_refine_ls_R_factor_gt 0.0376
_refine_ls_shift/su_max 0.003
_refine_ls_shift/su_mean 0.000
_refine_ls_structure_factor_coef Fsqd
_refine_ls_weighting_details 'w=1/[\s^2^(Fo^2^)+(0.0134P)^2^+60.3028P] where P=(Fo^2^+2Fc^2^)/3'
_refine_ls_weighting_scheme calc
_refine_ls_wR_factor_gt 0.0678
_refine_ls_wR_factor_ref 0.0717
_reflns_Friedel_coverage 0.000
_reflns_number_gt 7613
_reflns_number_total 9202
_reflns_threshold_expression 'I > 2\s(I)'
_cod_data_source_file jp6b11188_si_002.cif
_cod_data_source_block compound1
_cod_database_code 1544750
_shelx_space_group_comment
;
The symmetry employed for this shelxl refinement is uniquely defined
by the following loop, which should always be used as a source of
symmetry information in preference to the above space-group names.
They are only intended as comments.
;
_olex2_refinement_description
;
1. Fixed Uiso
 At 1.2 times of:
  All C(H) groups, All N(H) groups
2. Uiso/Uaniso restraints and constraints
Uanis(C3) \\sim Ueq, Uanis(C6) \\sim Ueq, Uanis(C7) \\sim Ueq, Uanis(C8) \\sim
Ueq, Uanis(N6) \\sim Ueq, Uanis(C11) \\sim Ueq, Uanis(C17) \\sim Ueq, Uanis(N7)
\\sim Ueq, Uanis(C20) \\sim Ueq, Uanis(C21) \\sim Ueq, Uanis(C22) \\sim Ueq,
Uanis(C27) \\sim Ueq, Uanis(C28) \\sim Ueq, Uanis(C30) \\sim Ueq, Uanis(C31)
\\sim Ueq, Uanis(C32) \\sim Ueq: with sigma of 0.001 and sigma for terminal
atoms of 0.002
Uanis(N8) \\sim Ueq: with sigma of 0.001 and sigma for terminal atoms of 0.002
Uanis(N2) \\sim Ueq, Uanis(C29) \\sim Ueq: with sigma of 0.001 and sigma for
terminal atoms of 0.002
Uanis(N4) \\sim Ueq: with sigma of 0.001 and sigma for terminal atoms of 0.002
Uanis(C14) \\sim Ueq, Uanis(C40) \\sim Ueq: with sigma of 0.001 and sigma for
terminal atoms of 0.002
3.a Aromatic/amide H refined with riding coordinates:
 N8(H8), N7(H7), N6(H6), N5(H5), N2(H2), C28(H28), N3(H3), N4(H4), C39(H39),
 C9(H9), C8(H8A), C19(H19), C18(H18), N1(H1), C29(H29), C38(H38), C26(H26),
 C24(H24), C2(H2A), C33(H33), C23(H23), C36(H36), C14(H14), C13(H13), C15(H15),
 C4(H4A), C5(H5A), C1(H1A), C35(H35), C34(H34), C16(H16), C25(H25)
;
_shelx_shelxl_version_number 2014/7
_olex2_submission_special_instructions 'No special instructions were received'

loop_
_space_group_symop_operation_xyz
'x, y, z'
'-x+1/2, y+1/2, -z+1/2'
'-x, -y, -z'
'x-1/2, -y-1/2, z-1/2'

loop_
_atom_site_label
_atom_site_type_symbol
_atom_site_fract_x
_atom_site_fract_y
_atom_site_fract_z
_atom_site_U_iso_or_equiv
_atom_site_adp_type
_atom_site_occupancy
_atom_site_site_symmetry_order
_atom_site_calc_flag
_atom_site_refinement_flags_posn
_atom_site_refinement_flags_adp
Bi2 Bi 0.72210(2) 0.69168(2) 0.45461(2) 0.00795(6) Uani 1 1 d . .
Bi1 Bi 0.52242(2) 0.59061(3) 0.81943(2) 0.01415(7) Uani 1 1 d . .
Cl9 Cl 0.62675(8) 0.93610(15) 0.46519(5) 0.0100(3) Uani 1 1 d . .
Cl12 Cl 0.74368(9) 0.56233(16) 0.54387(6) 0.0136(3) Uani 1 1 d . .
Cl7 Cl 0.35652(8) 0.56587(15) 0.59248(5) 0.0091(3) Uani 1 1 d . .
Cl8 Cl 0.70939(9) 0.77734(16) 0.36658(6) 0.0138(3) Uani 1 1 d . .
Cl11 Cl 0.83029(8) 0.54873(15) 0.43417(5) 0.0105(3) Uani 1 1 d . .
Cl5 Cl 0.47138(9) 0.68346(17) 0.73212(5) 0.0141(3) Uani 1 1 d . .
Cl6 Cl 0.46344(9) 0.33394(19) 0.77918(6) 0.0206(4) Uani 1 1 d . .
Cl1 Cl 0.64927(10) 0.5361(2) 0.77605(6) 0.0240(4) Uani 1 1 d . .
Cl10 Cl 0.81026(9) 0.87268(16) 0.48400(6) 0.0153(4) Uani 1 1 d . .
Cl4 Cl 0.40629(10) 0.6530(2) 0.86195(6) 0.0275(5) Uani 1 1 d . .
Cl2 Cl 0.57874(10) 0.4729(2) 0.90083(7) 0.0300(5) Uani 1 1 d . .
Cl3 Cl 0.57829(12) 0.8269(2) 0.84237(7) 0.0352(5) Uani 1 1 d . .
N8 N 0.2624(3) 0.8630(5) 0.59604(17) 0.0049(10) Uani 1 1 d . U
H8 H 0.2994 0.8902 0.5806 0.006 Uiso 1 1 calc R .
N7 N 0.3097(3) 0.7573(5) 0.50152(17) 0.0047(10) Uani 1 1 d . U
H7 H 0.3307 0.7439 0.5304 0.006 Uiso 1 1 calc R .
C27 C 0.2005(3) 0.8063(6) 0.5749(2) 0.0045(12) Uani 1 1 d . U
N6 N 0.4635(3) 0.7925(5) 0.53600(16) 0.0036(10) Uani 1 1 d . U
H6 H 0.4271 0.8444 0.5428 0.004 Uiso 1 1 calc R .
C20 C 0.2380(3) 0.7833(6) 0.4915(2) 0.0051(12) Uani 1 1 d . U
N5 N 0.4176(3) 0.8673(5) 0.63445(17) 0.0058(11) Uani 1 1 d . .
H5 H 0.3961 0.8130 0.6128 0.007 Uiso 1 1 calc R .
N2 N 0.4786(3) 0.5889(6) 0.3218(2) 0.0148(12) Uani 1 1 d . U
H2 H 0.4917 0.5619 0.2936 0.018 Uiso 1 1 calc R .
C28 C 0.1558(3) 0.7744(6) 0.6126(2) 0.0090(13) Uani 1 1 d . U
H28 H 0.1097 0.7330 0.6089 0.011 Uiso 1 1 calc R .
C21 C 0.1852(3) 0.7852(6) 0.5259(2) 0.0050(12) Uani 1 1 d . U
N3 N -0.0274(3) 0.7227(6) 0.47166(19) 0.0182(14) Uani 1 1 d . .
H3 H -0.0720 0.7113 0.4601 0.022 Uiso 1 1 calc R .
N4 N 0.2463(3) 1.0074(5) 0.81681(19) 0.0113(12) Uani 1 1 d . U
H4 H 0.2323 1.0238 0.8457 0.014 Uiso 1 1 calc R .
C39 C 0.5016(3) 0.9927(6) 0.6765(2) 0.0068(13) Uani 1 1 d . .
H39 H 0.5463 1.0329 0.6870 0.008 Uiso 1 1 calc R .
C17 C 0.3433(3) 0.7556(6) 0.4595(2) 0.0048(12) Uani 1 1 d . U
C31 C 0.3111(3) 0.9219(6) 0.6786(2) 0.0053(12) Uani 1 1 d . U
C30 C 0.2578(3) 0.8705(6) 0.6447(2) 0.0038(12) Uani 1 1 d . U
C9 C 0.5339(3) 0.6461(6) 0.4987(2) 0.0064(13) Uani 1 1 d . .
H9 H 0.5508 0.5859 0.4752 0.008 Uiso 1 1 calc R .
C8 C 0.5686(3) 0.6770(6) 0.5423(2) 0.0052(12) Uani 1 1 d . U
H8A H 0.6135 0.6416 0.5546 0.006 Uiso 1 1 calc R .
C37 C 0.3842(3) 0.9363(6) 0.6697(2) 0.0066(13) Uani 1 1 d . .
C19 C 0.2271(3) 0.8069(6) 0.4410(2) 0.0087(13) Uani 1 1 d . .
H19 H 0.1828 0.8294 0.4240 0.010 Uiso 1 1 calc R .
C22 C 0.1109(3) 0.7617(6) 0.5075(2) 0.0064(13) Uani 1 1 d . U
C18 C 0.2911(3) 0.7915(6) 0.4218(2) 0.0085(13) Uani 1 1 d . .
H18 H 0.2999 0.8026 0.3889 0.010 Uiso 1 1 calc R .
C32 C 0.2892(3) 0.9575(6) 0.7269(2) 0.0071(13) Uani 1 1 d . U
N1 N 0.7590(3) 0.8247(6) 0.6586(2) 0.0186(14) Uani 1 1 d . .
H1 H 0.8046 0.8180 0.6684 0.022 Uiso 1 1 calc R .
C29 C 0.1903(3) 0.8135(6) 0.6549(2) 0.0081(13) Uani 1 1 d . U
H29 H 0.1725 0.8044 0.6859 0.010 Uiso 1 1 calc R .
C40 C 0.4900(3) 0.8965(6) 0.6383(2) 0.0072(13) Uani 1 1 d . U
C38 C 0.4375(4) 1.0170(6) 0.6953(2) 0.0099(14) Uani 1 1 d . .
H38 H 0.4297 1.0775 0.7211 0.012 Uiso 1 1 calc R .
C26 C 0.0555(3) 0.8405(7) 0.5240(2) 0.0118(14) Uani 1 1 d . .
H26 H 0.0652 0.9082 0.5480 0.014 Uiso 1 1 calc R .
C24 C 0.0236(4) 0.6438(7) 0.4555(2) 0.0161(15) Uani 1 1 d . .
H24 H 0.0120 0.5759 0.4318 0.019 Uiso 1 1 calc R .
C11 C 0.4154(3) 0.7199(6) 0.4559(2) 0.0044(12) Uani 1 1 d . U
C7 C 0.5243(3) 0.7728(6) 0.5656(2) 0.0064(13) Uani 1 1 d . U
C2 C 0.6378(3) 0.8052(7) 0.6750(2) 0.0102(13) Uani 1 1 d . .
H2A H 0.6026 0.7872 0.6972 0.012 Uiso 1 1 calc R .
C33 C 0.2247(3) 1.0272(6) 0.7329(2) 0.0095(13) Uani 1 1 d . .
H33 H 0.1956 1.0587 0.7059 0.011 Uiso 1 1 calc R .
C10 C 0.4678(3) 0.7200(6) 0.4947(2) 0.0057(13) Uani 1 1 d . .
C23 C 0.0935(4) 0.6618(6) 0.4734(2) 0.0116(14) Uani 1 1 d . .
H23 H 0.1302 0.6051 0.4622 0.014 Uiso 1 1 calc R .
C36 C 0.3314(4) 0.9158(6) 0.7679(2) 0.0109(14) Uani 1 1 d . .
H36 H 0.3755 0.8697 0.7645 0.013 Uiso 1 1 calc R .
C12 C 0.4380(3) 0.6740(6) 0.4083(2) 0.0061(13) Uani 1 1 d . .
C14 C 0.5240(4) 0.6671(6) 0.3490(2) 0.0119(14) Uani 1 1 d . U
H14 H 0.5697 0.6903 0.3384 0.014 Uiso 1 1 calc R .
C13 C 0.5036(3) 0.7134(7) 0.3925(2) 0.0087(13) Uani 1 1 d . .
H13 H 0.5344 0.7722 0.4117 0.010 Uiso 1 1 calc R .
C15 C 0.4146(4) 0.5497(7) 0.3353(2) 0.0157(15) Uani 1 1 d . .
H15 H 0.3840 0.4946 0.3147 0.019 Uiso 1 1 calc R .
C6 C 0.5406(3) 0.8386(6) 0.6101(2) 0.0032(12) Uani 1 1 d . U
C4 C 0.6705(4) 0.8706(6) 0.5966(2) 0.0105(14) Uani 1 1 d . .
H4A H 0.6577 0.8980 0.5645 0.013 Uiso 1 1 calc R .
C3 C 0.6171(3) 0.8387(6) 0.6282(2) 0.0070(13) Uani 1 1 d . U
C5 C 0.7415(4) 0.8615(8) 0.6131(2) 0.0196(16) Uani 1 1 d . .
H5A H 0.7781 0.8814 0.5922 0.024 Uiso 1 1 calc R .
C1 C 0.7094(4) 0.7977(8) 0.6898(2) 0.0193(16) Uani 1 1 d . .
H1A H 0.7237 0.7735 0.7220 0.023 Uiso 1 1 calc R .
C35 C 0.3089(4) 0.9418(7) 0.8129(2) 0.0122(14) Uani 1 1 d . .
H35 H 0.3371 0.9137 0.8408 0.015 Uiso 1 1 calc R .
C34 C 0.2042(4) 1.0491(7) 0.7789(2) 0.0134(15) Uani 1 1 d . .
H34 H 0.1601 1.0940 0.7836 0.016 Uiso 1 1 calc R .
C16 C 0.3936(4) 0.5897(6) 0.3791(2) 0.0101(13) Uani 1 1 d . .
H16 H 0.3488 0.5602 0.3896 0.012 Uiso 1 1 calc R .
C25 C -0.0129(4) 0.8191(8) 0.5051(3) 0.0229(17) Uani 1 1 d . .
H25 H -0.0508 0.8734 0.5158 0.028 Uiso 1 1 calc R .

loop_
_atom_site_aniso_label
_atom_site_aniso_U_11
_atom_site_aniso_U_22
_atom_site_aniso_U_33
_atom_site_aniso_U_23
_atom_site_aniso_U_13
_atom_site_aniso_U_12
Bi2 0.00724(12) 0.00722(12) 0.00929(12) 0.00045(10) -0.00016(9) -0.00008(10)
Bi1 0.01501(14) 0.02185(15) 0.00561(12) 0.00091(10) 0.00087(9) 0.00884(11)
Cl9 0.0096(8) 0.0068(8) 0.0135(8) 0.0005(6) 0.0003(6) 0.0024(6)
Cl12 0.0144(8) 0.0126(8) 0.0142(8) 0.0031(6) 0.0042(6) 0.0038(7)
Cl7 0.0107(8) 0.0072(8) 0.0090(7) 0.0023(6) -0.0009(6) -0.0005(6)
Cl8 0.0166(9) 0.0112(8) 0.0136(8) 0.0037(6) 0.0010(6) 0.0023(7)
Cl11 0.0112(8) 0.0094(8) 0.0106(8) -0.0003(6) -0.0004(6) 0.0023(6)
Cl5 0.0156(8) 0.0162(8) 0.0107(8) 0.0044(7) 0.0019(6) 0.0069(7)
Cl6 0.0131(9) 0.0339(11) 0.0154(8) 0.0042(7) 0.0054(7) -0.0031(8)
Cl1 0.0275(10) 0.0321(10) 0.0127(9) 0.0024(7) 0.0034(7) 0.0130(9)
Cl10 0.0093(8) 0.0094(8) 0.0264(9) -0.0020(7) -0.0039(7) -0.0007(6)
Cl4 0.0165(9) 0.0460(12) 0.0194(9) -0.0139(8) -0.0030(7) 0.0144(9)
Cl2 0.0140(9) 0.0505(13) 0.0246(10) 0.0217(9) -0.0062(7) -0.0063(9)
Cl3 0.0416(13) 0.0363(12) 0.0291(11) -0.0093(9) 0.0126(9) -0.0046(10)
N8 0.0047(13) 0.0055(13) 0.0046(13) 0.0001(9) 0.0010(9) -0.0004(9)
N7 0.0044(13) 0.0050(13) 0.0047(13) -0.0004(9) -0.0005(9) -0.0001(9)
C27 0.0044(14) 0.0040(14) 0.0051(14) -0.0002(9) 0.0002(9) 0.0007(10)
N6 0.0038(13) 0.0037(13) 0.0034(13) 0.0002(9) 0.0005(9) 0.0004(9)
C20 0.0055(15) 0.0045(15) 0.0052(15) -0.0002(9) 0.0006(9) -0.0005(9)
N5 0.005(3) 0.008(3) 0.004(2) -0.003(2) 0.000(2) 0.000(2)
N2 0.0151(15) 0.0154(15) 0.0142(15) -0.0014(10) 0.0019(9) 0.0005(10)
C28 0.0085(16) 0.0094(16) 0.0092(15) 0.0004(10) 0.0014(10) 0.0002(10)
C21 0.0055(15) 0.0044(15) 0.0052(15) -0.0002(9) 0.0005(9) 0.0001(9)
N3 0.004(3) 0.035(4) 0.015(3) -0.004(3) -0.003(2) -0.001(3)
N4 0.0122(14) 0.0113(14) 0.0106(14) -0.0006(9) 0.0021(9) 0.0002(9)
C39 0.007(3) 0.004(3) 0.009(3) 0.001(2) -0.002(2) -0.003(2)
C17 0.0046(15) 0.0047(15) 0.0050(15) -0.0002(9) 0.0004(9) -0.0008(9)
C31 0.0054(15) 0.0053(15) 0.0054(15) 0.0007(9) 0.0013(9) 0.0003(10)
C30 0.0039(15) 0.0039(15) 0.0036(14) 0.0001(9) 0.0009(9) 0.0009(9)
C9 0.004(3) 0.005(3) 0.010(3) 0.000(2) 0.002(2) 0.000(2)
C8 0.0051(15) 0.0053(15) 0.0052(15) 0.0006(9) 0.0004(9) 0.0004(10)
C37 0.009(3) 0.007(3) 0.004(3) 0.002(2) 0.000(2) -0.001(3)
C19 0.010(3) 0.008(3) 0.008(3) -0.002(3) -0.001(3) 0.005(3)
C22 0.0063(15) 0.0066(15) 0.0062(15) 0.0005(9) 0.0006(9) -0.0012(10)
C18 0.012(3) 0.009(3) 0.005(3) -0.002(3) 0.001(2) 0.001(3)
C32 0.0072(15) 0.0070(15) 0.0070(15) 0.0002(9) 0.0009(10) -0.0012(10)
N1 0.006(3) 0.027(4) 0.022(3) -0.008(3) -0.006(2) -0.002(3)
C29 0.0081(15) 0.0079(15) 0.0083(15) 0.0004(10) 0.0016(10) 0.0001(10)
C40 0.0071(15) 0.0072(15) 0.0072(15) 0.0007(10) 0.0000(10) 0.0002(10)
C38 0.016(4) 0.009(3) 0.005(3) -0.004(3) 0.003(3) -0.002(3)
C26 0.011(3) 0.010(3) 0.014(3) -0.003(3) 0.001(3) -0.002(3)
C24 0.015(4) 0.019(4) 0.014(4) -0.003(3) -0.002(3) -0.004(3)
C11 0.0048(15) 0.0038(15) 0.0046(15) 0.0002(9) 0.0003(9) -0.0008(9)
C7 0.0061(15) 0.0065(15) 0.0065(15) 0.0002(9) 0.0006(9) -0.0007(10)
C2 0.006(3) 0.018(3) 0.007(3) -0.003(3) 0.002(2) 0.004(3)
C33 0.011(3) 0.006(3) 0.012(3) -0.002(3) 0.002(3) -0.001(3)
C10 0.006(3) 0.004(3) 0.007(3) 0.003(2) 0.001(2) -0.002(2)
C23 0.018(4) 0.007(3) 0.011(3) 0.001(3) 0.004(3) 0.000(3)
C36 0.015(4) 0.003(3) 0.015(3) -0.003(3) 0.003(3) 0.001(3)
C12 0.010(3) 0.005(3) 0.003(3) -0.001(2) -0.001(2) 0.003(3)
C14 0.0122(16) 0.0118(16) 0.0119(16) 0.0001(10) 0.0023(10) 0.0004(10)
C13 0.007(3) 0.014(4) 0.005(3) 0.001(3) -0.002(2) 0.000(3)
C15 0.024(4) 0.012(4) 0.010(3) -0.008(3) -0.001(3) -0.001(3)
C6 0.0036(15) 0.0028(15) 0.0031(14) 0.0007(9) 0.0006(9) 0.0000(9)
C4 0.016(4) 0.006(3) 0.009(3) 0.000(3) -0.003(3) -0.004(3)
C3 0.0071(15) 0.0065(15) 0.0074(15) -0.0006(9) 0.0004(10) 0.0003(10)
C5 0.016(4) 0.025(4) 0.017(4) 0.000(3) 0.001(3) -0.008(3)
C1 0.020(4) 0.026(4) 0.011(3) 0.000(3) -0.007(3) 0.003(3)
C35 0.016(4) 0.017(4) 0.003(3) 0.000(3) -0.001(3) -0.005(3)
C34 0.010(4) 0.008(3) 0.023(4) -0.002(3) 0.007(3) -0.001(3)
C16 0.012(3) 0.008(3) 0.010(3) 0.005(3) 0.003(3) -0.002(3)
C25 0.013(4) 0.028(4) 0.027(4) -0.015(3) -0.001(3) 0.005(3)

loop_
_atom_type_symbol
_atom_type_description
_atom_type_scat_dispersion_real
_atom_type_scat_dispersion_imag
_atom_type_scat_source
C C 0.0033 0.0016 'International Tables Vol C Tables 4.2.6.8 and 6.1.1.4'
H H 0.0000 0.0000 'International Tables Vol C Tables 4.2.6.8 and 6.1.1.4'
Bi Bi -4.1077 10.2566 'International Tables Vol C Tables 4.2.6.8 and 6.1.1.4'
Cl Cl 0.1484 0.1585 'International Tables Vol C Tables 4.2.6.8 and 6.1.1.4'
N N 0.0061 0.0033 'International Tables Vol C Tables 4.2.6.8 and 6.1.1.4'

loop_
_geom_angle_atom_site_label_1
_geom_angle_atom_site_label_2
_geom_angle_atom_site_label_3
_geom_angle
Cl12 Bi2 Cl9 108.74(4)
Cl8 Bi2 Cl9 79.65(5)
Cl8 Bi2 Cl12 171.29(5)
Cl11 Bi2 Cl9 160.06(5)
Cl11 Bi2 Cl12 83.35(5)
Cl11 Bi2 Cl8 89.26(5)
Cl10 Bi2 Cl9 77.87(5)
Cl10 Bi2 Cl12 88.58(5)
Cl10 Bi2 Cl8 95.63(5)
Cl10 Bi2 Cl11 86.88(5)
Cl5 Bi1 Cl6 80.86(5)
Cl5 Bi1 Cl1 86.04(5)
Cl1 Bi1 Cl6 88.80(5)
Cl4 Bi1 Cl5 94.48(5)
Cl4 Bi1 Cl6 94.07(6)
Cl4 Bi1 Cl1 177.13(6)
Cl4 Bi1 Cl2 90.30(6)
Cl2 Bi1 Cl5 173.37(6)
Cl2 Bi1 Cl6 94.23(6)
Cl2 Bi1 Cl1 89.42(6)
Cl3 Bi1 Cl5 92.03(6)
Cl3 Bi1 Cl6 171.69(6)
Cl3 Bi1 Cl1 86.39(6)
Cl3 Bi1 Cl4 90.77(7)
Cl3 Bi1 Cl2 92.50(7)
C27 N8 H8 125.1
C30 N8 H8 125.1
C30 N8 C27 109.7(5)
C20 N7 H7 125.5
C17 N7 H7 125.5
C17 N7 C20 109.0(5)
N8 C27 C28 106.8(5)
N8 C27 C21 126.1(5)
C21 C27 C28 127.1(6)
C7 N6 H6 125.0
C10 N6 H6 125.0
C10 N6 C7 110.0(5)
N7 C20 C21 125.2(5)
N7 C20 C19 107.6(5)
C21 C20 C19 127.1(6)
C37 N5 H5 125.3
C37 N5 C40 109.5(5)
C40 N5 H5 125.3
C14 N2 H2 118.4
C15 N2 H2 118.4
C15 N2 C14 123.2(6)
C27 C28 H28 125.8
C29 C28 C27 108.3(6)
C29 C28 H28 125.8
C27 C21 C20 123.9(5)
C27 C21 C22 119.5(5)
C20 C21 C22 116.5(5)
C24 N3 H3 119.0
C24 N3 C25 121.9(6)
C25 N3 H3 119.0
C35 N4 H4 118.3
C34 N4 H4 118.3
C34 N4 C35 123.3(5)
C40 C39 H39 126.0
C38 C39 H39 126.0
C38 C39 C40 108.1(5)
N7 C17 C18 107.3(5)
N7 C17 C11 124.3(5)
C11 C17 C18 128.4(5)
C30 C31 C32 117.7(5)
C37 C31 C30 124.3(5)
C37 C31 C32 118.0(5)
N8 C30 C31 126.2(5)
N8 C30 C29 107.1(5)
C31 C30 C29 126.7(5)
C8 C9 H9 125.9
C8 C9 C10 108.1(5)
C10 C9 H9 125.9
C9 C8 H8A 126.5
C9 C8 C7 107.0(5)
C7 C8 H8A 126.5
N5 C37 C31 124.6(5)
N5 C37 C38 107.1(5)
C31 C37 C38 128.3(6)
C20 C19 H19 126.2
C18 C19 C20 107.5(6)
C18 C19 H19 126.2
C26 C22 C21 120.4(6)
C23 C22 C21 121.5(6)
C23 C22 C26 118.1(6)
C17 C18 H18 125.8
C19 C18 C17 108.4(5)
C19 C18 H18 125.8
C33 C32 C31 121.2(6)
C36 C32 C31 120.0(6)
C36 C32 C33 118.7(6)
C5 N1 H1 118.8
C5 N1 C1 122.3(6)
C1 N1 H1 118.8
C28 C29 C30 108.0(5)
C28 C29 H29 126.0
C30 C29 H29 126.0
N5 C40 C39 107.0(5)
N5 C40 C6 124.9(5)
C6 C40 C39 128.0(6)
C39 C38 C37 108.3(5)
C39 C38 H38 125.8
C37 C38 H38 125.8
C22 C26 H26 120.5
C25 C26 C22 119.0(6)
C25 C26 H26 120.5
N3 C24 H24 120.4
N3 C24 C23 119.1(6)
C23 C24 H24 120.4
C17 C11 C10 124.5(5)
C17 C11 C12 118.0(5)
C10 C11 C12 117.4(5)
N6 C7 C8 107.4(5)
N6 C7 C6 125.8(5)
C6 C7 C8 126.8(6)
C3 C2 H2A 119.9
C1 C2 H2A 119.9
C1 C2 C3 120.2(6)
C32 C33 H33 120.6
C34 C33 C32 118.8(6)
C34 C33 H33 120.6
N6 C10 C9 107.4(5)
N6 C10 C11 124.9(5)
C11 C10 C9 127.7(5)
C22 C23 H23 119.6
C24 C23 C22 120.7(6)
C24 C23 H23 119.6
C32 C36 H36 120.0
C35 C36 C32 120.1(6)
C35 C36 H36 120.0
C13 C12 C11 120.8(5)
C13 C12 C16 118.9(6)
C16 C12 C11 120.4(6)
N2 C14 H14 120.4
N2 C14 C13 119.2(6)
C13 C14 H14 120.4
C12 C13 H13 120.2
C14 C13 C12 119.7(6)
C14 C13 H13 120.2
N2 C15 H15 120.4
N2 C15 C16 119.3(6)
C16 C15 H15 120.4
C40 C6 C7 124.7(6)
C40 C6 C3 118.9(5)
C7 C6 C3 116.3(5)
C3 C4 H4A 120.5
C5 C4 H4A 120.5
C5 C4 C3 119.0(6)
C2 C3 C6 121.7(5)
C2 C3 C4 118.6(6)
C4 C3 C6 119.7(5)
N1 C5 C4 120.1(6)
N1 C5 H5A 120.0
C4 C5 H5A 120.0
N1 C1 C2 119.7(6)
N1 C1 H1A 120.1
C2 C1 H1A 120.1
N4 C35 C36 118.9(6)
N4 C35 H35 120.6
C36 C35 H35 120.6
N4 C34 C33 120.2(6)
N4 C34 H34 119.9
C33 C34 H34 119.9
C12 C16 H16 120.1
C15 C16 C12 119.7(6)
C15 C16 H16 120.1
N3 C25 C26 121.1(6)
N3 C25 H25 119.5
C26 C25 H25 119.5

loop_
_geom_bond_atom_site_label_1
_geom_bond_atom_site_label_2
_geom_bond_distance
Bi2 Cl9 3.0033(15)
Bi2 Cl12 2.7961(16)
Bi2 Cl8 2.5898(15)
Bi2 Cl11 2.5521(15)
Bi2 Cl10 2.5139(16)
Bi1 Cl5 2.7101(15)
Bi1 Cl6 2.9288(19)
Bi1 Cl1 2.7850(18)
Bi1 Cl4 2.6146(18)
Bi1 Cl2 2.6938(18)
Bi1 Cl3 2.593(2)
N8 H8 0.8800
N8 C27 1.379(8)
N8 C30 1.370(7)
N7 H7 0.8800
N7 C20 1.374(8)
N7 C17 1.368(7)
C27 C28 1.422(8)
C27 C21 1.393(8)
N6 H6 0.8800
N6 C7 1.372(8)
N6 C10 1.359(7)
C20 C21 1.423(8)
C20 C19 1.428(8)
N5 H5 0.8800
N5 C37 1.376(8)
N5 C40 1.379(8)
N2 H2 0.8800
N2 C14 1.337(8)
N2 C15 1.334(9)
C28 H28 0.9500
C28 C29 1.360(9)
C21 C22 1.465(8)
N3 H3 0.8800
N3 C24 1.327(9)
N3 C25 1.339(9)
N4 H4 0.8800
N4 C35 1.343(9)
N4 C34 1.338(8)
C39 H39 0.9500
C39 C40 1.426(8)
C39 C38 1.361(9)
C17 C18 1.427(8)
C17 C11 1.401(8)
C31 C30 1.416(8)
C31 C37 1.411(9)
C31 C32 1.477(8)
C30 C29 1.424(8)
C9 H9 0.9500
C9 C8 1.373(8)
C9 C10 1.427(8)
C8 H8A 0.9500
C8 C7 1.433(8)
C37 C38 1.423(9)
C19 H19 0.9500
C19 C18 1.352(9)
C22 C26 1.392(9)
C22 C23 1.384(9)
C18 H18 0.9500
C32 C33 1.404(9)
C32 C36 1.404(9)
N1 H1 0.8800
N1 C5 1.338(9)
N1 C1 1.339(9)
C29 H29 0.9500
C40 C6 1.391(8)
C38 H38 0.9500
C26 H26 0.9500
C26 C25 1.364(9)
C24 H24 0.9500
C24 C23 1.378(9)
C11 C10 1.409(8)
C11 C12 1.490(8)
C7 C6 1.413(8)
C2 H2A 0.9500
C2 C3 1.377(8)
C2 C1 1.374(9)
C33 H33 0.9500
C33 C34 1.379(9)
C23 H23 0.9500
C36 H36 0.9500
C36 C35 1.376(9)
C12 C13 1.385(9)
C12 C16 1.392(9)
C14 H14 0.9500
C14 C13 1.372(9)
C13 H13 0.9500
C15 H15 0.9500
C15 C16 1.367(9)
C6 C3 1.482(8)
C4 H4A 0.9500
C4 C3 1.410(9)
C4 C5 1.376(9)
C5 H5A 0.9500
C1 H1A 0.9500
C35 H35 0.9500
C34 H34 0.9500
C16 H16 0.9500
C25 H25 0.9500

loop_
_smtbx_masks_void_nr
_smtbx_masks_void_average_x
_smtbx_masks_void_average_y
_smtbx_masks_void_average_z
_smtbx_masks_void_volume
_smtbx_masks_void_count_electrons
1 0.250 0.186 0.250 306.1 61.3
2 -0.250 -0.287 0.750 306.1 62.9
